data_2242803
loop_
_publ_author_name
'Mahesha, Ninganayaka'
'Sagar, Belakavadi K.'
'Yathirajan, Hemmige S.'
'Furuya, Tetsundo'
'Haraguchi, Tomoyuki'
'Akitsu, Takashiro'
'Glidewell, Christopher'

_publ_section_title
;
 Three closely related
 1-[(1,3-benzodioxol-5-yl)methyl]-4-(halobenzoyl)piperazines: similar
 molecular structures but different intermolecular interactions
;
_journal_coeditor_code ZL2747
_journal_issue 2
_journal_name_full 'Acta Crystallographica Section E'
_journal_page_first 202
_journal_page_last 207
_journal_paper_doi 10.1107/S2056989019000458
_journal_volume 75
_journal_year 2019
_chemical_formula_iupac 'C19 H19 F N2 O3'
_chemical_formula_moiety 'C19 H19 F N2 O3'
_chemical_formula_sum 'C19 H19 F N2 O3'
_chemical_formula_weight 342.36
_chemical_name_systematic
;
1-[(1,3-Benzodioxol-5-yl)methyl]-4-(3-fluorobenzoyl)piperazine
;
_space_group_crystal_system monoclinic
_space_group_IT_number 14
_space_group_name_Hall '-P 2yn'
_space_group_name_H-M_alt 'P 1 21/n 1'
_symmetry_space_group_name_Hall '-P 2yn'
_symmetry_space_group_name_H-M 'P 1 21/n 1'
_atom_sites_solution_hydrogens geom
_audit_creation_method SHELXL-2014
_cell_angle_alpha 90
_cell_angle_beta 111.199(2)
_cell_angle_gamma 90
_cell_formula_units_Z 4
_cell_length_a 12.2358(16)
_cell_length_b 10.3185(14)
_cell_length_c 14.2310(19)
_cell_measurement_reflns_used 3689
_cell_measurement_temperature 173(2)
_cell_measurement_theta_max 27.574
_cell_measurement_theta_min 1.887
_cell_volume 1675.2(4)
_computing_cell_refinement
;
SAINT (Bruker, 2013)
;
_computing_data_collection
;
APEX2 (Bruker, 2004)
;
_computing_data_reduction
;
SAINT (Bruker, 2013)
;
_computing_molecular_graphics
;
PLATON (Spek, 2009)
;
_computing_publication_material
;
SHELXL2014 and PLATON (Spek, 2009)
;
_computing_structure_refinement
;
SHELXL2014 (Sheldrick,2015)
;
_computing_structure_solution
;
SHELXS97 (Sheldrick 2015)
;
_diffrn_ambient_temperature 173(2)
_diffrn_detector_area_resol_mean 0.3333
_diffrn_measured_fraction_theta_full 0.978
_diffrn_measured_fraction_theta_max 0.946
_diffrn_measurement_device_type 'Bruker APEXII CCD'
_diffrn_measurement_method '\f and \w scans'
_diffrn_radiation_monochromator graphite
_diffrn_radiation_type MoK\a
_diffrn_radiation_wavelength 0.71073
_diffrn_reflns_av_R_equivalents 0.0213
_diffrn_reflns_av_unetI/netI 0.0279
_diffrn_reflns_limit_h_max 15
_diffrn_reflns_limit_h_min -10
_diffrn_reflns_limit_k_max 13
_diffrn_reflns_limit_k_min -13
_diffrn_reflns_limit_l_max 9
_diffrn_reflns_limit_l_min -18
_diffrn_reflns_number 8635
_diffrn_reflns_theta_full 25.242
_diffrn_reflns_theta_max 27.573
_diffrn_reflns_theta_min 1.887
_diffrn_source 'fine focus sealed tube'
_diffrn_standards_decay_% 0
_diffrn_standards_interval_count 0
_diffrn_standards_interval_time 0
_diffrn_standards_number 0
_exptl_absorpt_coefficient_mu 0.100
_exptl_absorpt_correction_T_max 0.972
_exptl_absorpt_correction_T_min 0.813
_exptl_absorpt_correction_type multi-scan
_exptl_absorpt_process_details
;
(SADABS; Bruker, 2015)
;
_exptl_crystal_colour colourless
_exptl_crystal_density_diffrn 1.357
_exptl_crystal_description block
_exptl_crystal_F_000 720
_exptl_crystal_size_max 0.479
_exptl_crystal_size_mid 0.293
_exptl_crystal_size_min 0.282
_refine_diff_density_max 0.238
_refine_diff_density_min -0.179
_refine_ls_extinction_method none
_refine_ls_goodness_of_fit_ref 1.096
_refine_ls_hydrogen_treatment constr
_refine_ls_matrix_type full
_refine_ls_number_parameters 226
_refine_ls_number_reflns 3674
_refine_ls_number_restraints 0
_refine_ls_restrained_S_all 1.096
_refine_ls_R_factor_all 0.0502
_refine_ls_R_factor_gt 0.0397
_refine_ls_shift/su_max 0.000
_refine_ls_shift/su_mean 0.000
_refine_ls_structure_factor_coef Fsqd
_refine_ls_weighting_details 'w=1/[\s^2^(Fo^2^)+(0.0476P)^2^+0.4713P] where P=(Fo^2^+2Fc^2^)/3'
_refine_ls_weighting_scheme calc
_refine_ls_wR_factor_gt 0.1084
_refine_ls_wR_factor_ref 0.1141
_reflns_number_gt 2975
_reflns_number_total 3674
_reflns_threshold_expression 'I > 2\s(I)'
_cod_data_source_file zl2747sup1.cif
_cod_data_source_block I
_cod_database_code 2242803
_shelx_space_group_comment
;
The symmetry employed for this shelxl refinement is uniquely defined
by the following loop, which should always be used as a source of
symmetry information in preference to the above space-group names.
They are only intended as comments.
;
_shelx_estimated_absorpt_t_min 0.954
_shelx_estimated_absorpt_t_max 0.972
_shelxl_version_number 2.014

loop_
_space_group_symop_operation_xyz
'x, y, z'
'-x+1/2, y+1/2, -z+1/2'
'-x, -y, -z'
'x-1/2, -y-1/2, z-1/2'

loop_
_atom_site_type_symbol
_atom_site_label
_atom_site_fract_x
_atom_site_fract_y
_atom_site_fract_z
_atom_site_U_iso_or_equiv
_atom_site_adp_type
_atom_site_calc_flag
_atom_site_occupancy
N N1 0.57212(10) 0.47476(11) 0.26954(9) 0.0303(3) Uani d 1
C C2 0.51223(13) 0.44782(14) 0.33984(11) 0.0330(3) Uani d 1
H H2A 0.5622 0.3918 0.3952 0.040 Uiso calc 1
H H2B 0.4379 0.4014 0.3043 0.040 Uiso calc 1
C C3 0.48694(13) 0.57400(15) 0.38272(11) 0.0356(3) Uani d 1
H H3A 0.4438 0.5560 0.4283 0.043 Uiso calc 1
H H3B 0.5616 0.6173 0.4224 0.043 Uiso calc 1
N N4 0.41697(11) 0.65903(12) 0.30093(9) 0.0327(3) Uani d 1
C C5 0.47088(13) 0.68273(14) 0.22552(11) 0.0327(3) Uani d 1
H H5A 0.5444 0.7325 0.2564 0.039 Uiso calc 1
H H5B 0.4170 0.7344 0.1691 0.039 Uiso calc 1
C C6 0.49704(13) 0.55452(14) 0.18609(11) 0.0313(3) Uani d 1
H H6A 0.4228 0.5081 0.1502 0.038 Uiso calc 1
H H6B 0.5368 0.5704 0.1377 0.038 Uiso calc 1
C C11 0.60711(14) 0.35498(14) 0.23287(12) 0.0368(3) Uani d 1
H H11A 0.5367 0.3124 0.1845 0.044 Uiso calc 1
H H11B 0.6424 0.2951 0.2903 0.044 Uiso calc 1
O O11 0.95161(10) 0.44449(12) 0.06543(9) 0.0460(3) Uani d 1
C C12 1.01387(15) 0.54464(18) 0.13322(13) 0.0450(4) Uani d 1
H H12A 1.0984 0.5232 0.1624 0.054 Uiso calc 1
H H12B 1.0049 0.6279 0.0967 0.054 Uiso calc 1
O O13 0.96722(10) 0.55552(12) 0.21141(9) 0.0453(3) Uani d 1
C C3A 0.86787(13) 0.48056(14) 0.18111(11) 0.0317(3) Uani d 1
C C14 0.78769(13) 0.46591(14) 0.22718(11) 0.0323(3) Uani d 1
H H14 0.7950 0.5118 0.2870 0.039 Uiso calc 1
C C15 0.69410(13) 0.37999(14) 0.18201(11) 0.0327(3) Uani d 1
C C16 0.68486(14) 0.31574(15) 0.09369(12) 0.0384(4) Uani d 1
H H16 0.6203 0.2592 0.0636 0.046 Uiso calc 1
C C17 0.76762(14) 0.33156(16) 0.04750(12) 0.0399(4) Uani d 1
H H17 0.7610 0.2869 -0.0127 0.048 Uiso calc 1
C C7A 0.85801(14) 0.41432(14) 0.09347(11) 0.0347(3) Uani d 1
C C47 0.32103(13) 0.72461(14) 0.29797(11) 0.0328(3) Uani d 1
O O47 0.27475(12) 0.80626(13) 0.23290(10) 0.0583(4) Uani d 1
C C41 0.26784(12) 0.69823(13) 0.37650(11) 0.0291(3) Uani d 1
C C42 0.22151(13) 0.57722(14) 0.38544(11) 0.0333(3) Uani d 1
H H42 0.2306 0.5049 0.3476 0.040 Uiso calc 1
C C43 0.16209(14) 0.56607(15) 0.45098(12) 0.0367(3) Uani d 1
F F43 0.11374(10) 0.44972(10) 0.45775(9) 0.0590(3) Uani d 1
C C44 0.14867(13) 0.66616(16) 0.50952(12) 0.0377(4) Uani d 1
H H44 0.1079 0.6542 0.5544 0.045 Uiso calc 1
C C45 0.19660(13) 0.78531(16) 0.50088(12) 0.0381(4) Uani d 1
H H45 0.1896 0.8563 0.5409 0.046 Uiso calc 1
C C46 0.25459(13) 0.80141(14) 0.43428(12) 0.0345(3) Uani d 1
H H46 0.2857 0.8839 0.4280 0.041 Uiso calc 1

loop_
_atom_site_aniso_label
_atom_site_aniso_U_11
_atom_site_aniso_U_22
_atom_site_aniso_U_33
_atom_site_aniso_U_12
_atom_site_aniso_U_13
_atom_site_aniso_U_23
N1 0.0328(6) 0.0277(6) 0.0323(6) 0.0018(5) 0.0140(5) 0.0033(5)
C2 0.0307(7) 0.0341(8) 0.0338(8) 0.0021(6) 0.0113(6) 0.0106(6)
C3 0.0349(8) 0.0444(9) 0.0275(7) 0.0076(6) 0.0114(6) 0.0080(6)
N4 0.0373(7) 0.0345(7) 0.0283(6) 0.0068(5) 0.0145(5) 0.0068(5)
C5 0.0388(8) 0.0300(7) 0.0317(7) 0.0015(6) 0.0157(6) 0.0061(6)
C6 0.0350(8) 0.0311(7) 0.0285(7) -0.0005(6) 0.0121(6) 0.0025(6)
C11 0.0408(8) 0.0276(7) 0.0427(9) 0.0007(6) 0.0160(7) 0.0009(6)
O11 0.0512(7) 0.0504(7) 0.0447(7) -0.0015(5) 0.0275(6) -0.0093(5)
C12 0.0400(9) 0.0524(10) 0.0469(10) 0.0013(7) 0.0209(8) -0.0054(8)
O13 0.0426(6) 0.0511(7) 0.0478(7) -0.0086(5) 0.0231(6) -0.0146(5)
C3A 0.0325(7) 0.0279(7) 0.0318(7) 0.0059(6) 0.0082(6) -0.0006(6)
C14 0.0367(8) 0.0306(7) 0.0290(7) 0.0048(6) 0.0113(6) -0.0022(6)
C15 0.0351(8) 0.0273(7) 0.0344(8) 0.0064(6) 0.0108(6) 0.0013(6)
C16 0.0358(8) 0.0344(8) 0.0391(8) 0.0030(6) 0.0066(7) -0.0068(6)
C17 0.0465(9) 0.0388(8) 0.0324(8) 0.0077(7) 0.0117(7) -0.0073(6)
C7A 0.0401(8) 0.0330(8) 0.0330(8) 0.0109(6) 0.0160(7) 0.0023(6)
C47 0.0369(8) 0.0260(7) 0.0370(8) 0.0018(6) 0.0150(6) 0.0059(6)
O47 0.0624(8) 0.0576(8) 0.0686(9) 0.0303(6) 0.0401(7) 0.0385(7)
C41 0.0263(7) 0.0280(7) 0.0303(7) 0.0019(5) 0.0071(6) 0.0036(5)
C42 0.0400(8) 0.0268(7) 0.0329(7) -0.0001(6) 0.0128(7) 0.0002(6)
C43 0.0383(8) 0.0311(8) 0.0398(8) -0.0047(6) 0.0130(7) 0.0068(6)
F43 0.0759(8) 0.0378(6) 0.0757(7) -0.0142(5) 0.0424(6) 0.0061(5)
C44 0.0342(8) 0.0466(9) 0.0337(8) 0.0027(7) 0.0141(7) 0.0058(7)
C45 0.0368(8) 0.0382(8) 0.0387(8) 0.0020(6) 0.0127(7) -0.0064(7)
C46 0.0332(8) 0.0270(7) 0.0431(8) -0.0020(6) 0.0135(7) -0.0006(6)

loop_
_atom_type_symbol
_atom_type_description
_atom_type_scat_dispersion_real
_atom_type_scat_dispersion_imag
_atom_type_scat_source
C C 0.0033 0.0016 'International Tables Vol C Tables 4.2.6.8 and 6.1.1.4'
H H 0.0000 0.0000 'International Tables Vol C Tables 4.2.6.8 and 6.1.1.4'
N N 0.0061 0.0033 'International Tables Vol C Tables 4.2.6.8 and 6.1.1.4'
O O 0.0106 0.0060 'International Tables Vol C Tables 4.2.6.8 and 6.1.1.4'
F F 0.0171 0.0103 'International Tables Vol C Tables 4.2.6.8 and 6.1.1.4'

loop_
_geom_angle_atom_site_label_1
_geom_angle_atom_site_label_2
_geom_angle_atom_site_label_3
_geom_angle
C6 N1 C11 111.35(11)
C6 N1 C2 109.80(11)
C11 N1 C2 111.48(11)
N1 C2 C3 109.70(12)
N1 C2 H2A 109.7
C3 C2 H2A 109.7
N1 C2 H2B 109.7
C3 C2 H2B 109.7
H2A C2 H2B 108.2
N4 C3 C2 109.93(12)
N4 C3 H3A 109.7
C2 C3 H3A 109.7
N4 C3 H3B 109.7
C2 C3 H3B 109.7
H3A C3 H3B 108.2
C47 N4 C3 125.54(12)
C47 N4 C5 120.78(12)
C3 N4 C5 113.15(11)
N4 C5 C6 109.62(11)
N4 C5 H5A 109.7
C6 C5 H5A 109.7
N4 C5 H5B 109.7
C6 C5 H5B 109.7
H5A C5 H5B 108.2
N1 C6 C5 110.19(12)
N1 C6 H6A 109.6
C5 C6 H6A 109.6
N1 C6 H6B 109.6
C5 C6 H6B 109.6
H6A C6 H6B 108.1
N1 C11 C15 111.97(12)
N1 C11 H11A 109.2
C15 C11 H11A 109.2
N1 C11 H11B 109.2
C15 C11 H11B 109.2
H11A C11 H11B 107.9
C7A O11 C12 105.29(11)
O13 C12 O11 108.48(13)
O13 C12 H12A 110.0
O11 C12 H12A 110.0
O13 C12 H12B 110.0
O11 C12 H12B 110.0
H12A C12 H12B 108.4
C3A O13 C12 105.63(12)
C14 C3A O13 128.14(13)
C14 C3A C7A 122.03(14)
O13 C3A C7A 109.82(13)
C3A C14 C15 117.14(13)
C3A C14 H14 121.4
C15 C14 H14 121.4
C16 C15 C14 120.05(14)
C16 C15 C11 120.75(14)
C14 C15 C11 119.16(13)
C15 C16 C17 122.17(15)
C15 C16 H16 118.9
C17 C16 H16 118.9
C7A C17 C16 116.51(14)
C7A C17 H17 121.7
C16 C17 H17 121.7
C17 C7A O11 128.17(14)
C17 C7A C3A 122.10(14)
O11 C7A C3A 109.73(14)
O47 C47 N4 121.94(13)
O47 C47 C41 118.54(13)
N4 C47 C41 119.52(12)
C46 C41 C42 119.54(13)
C46 C41 C47 118.31(12)
C42 C41 C47 121.84(13)
C43 C42 C41 117.84(13)
C43 C42 H42 121.1
C41 C42 H42 121.1
F43 C43 C44 118.11(14)
F43 C43 C42 118.15(14)
C44 C43 C42 123.73(14)
C43 C44 C45 117.76(14)
C43 C44 H44 121.1
C45 C44 H44 121.1
C46 C45 C44 120.34(14)
C46 C45 H45 119.8
C44 C45 H45 119.8
C45 C46 C41 120.77(14)
C45 C46 H46 119.6
C41 C46 H46 119.6

loop_
_geom_bond_atom_site_label_1
_geom_bond_atom_site_label_2
_geom_bond_distance
N1 C6 1.4638(18)
N1 C11 1.4645(18)
N1 C2 1.4647(18)
C2 C3 1.517(2)
C2 H2A 0.9900
C2 H2B 0.9900
C3 N4 1.4619(18)
C3 H3A 0.9900
C3 H3B 0.9900
N4 C47 1.3423(19)
N4 C5 1.4692(17)
C5 C6 1.5156(19)
C5 H5A 0.9900
C5 H5B 0.9900
C6 H6A 0.9900
C6 H6B 0.9900
C11 C15 1.510(2)
C11 H11A 0.9900
C11 H11B 0.9900
O11 C7A 1.3777(19)
O11 C12 1.431(2)
C12 O13 1.4268(19)
C12 H12A 0.9900
C12 H12B 0.9900
O13 C3A 1.3722(18)
C3A C14 1.371(2)
C3A C7A 1.389(2)
C14 C15 1.406(2)
C14 H14 0.9500
C15 C16 1.389(2)
C16 C17 1.402(2)
C16 H16 0.9500
C17 C7A 1.363(2)
C17 H17 0.9500
C47 O47 1.2283(18)
C47 C41 1.507(2)
C41 C46 1.390(2)
C41 C42 1.3960(19)
C42 C43 1.379(2)
C42 H42 0.9500
C43 F43 1.3572(17)
C43 C44 1.374(2)
C44 C45 1.387(2)
C44 H44 0.9500
C45 C46 1.384(2)
C45 H45 0.9500
C46 H46 0.9500

loop_
_geom_hbond_atom_site_label_D
_geom_hbond_atom_site_label_H
_geom_hbond_atom_site_label_A
_geom_hbond_site_symmetry_A
_geom_hbond_distance_DH
_geom_hbond_distance_HA
_geom_hbond_distance_DA
_geom_hbond_angle_DHA
_geom_hbond_publ_flag
C42 H42 O47 2_545 0.95 2.34 3.273(2) 168 y
C5 H5A Cg1 2_655 0.99 2.76 3.7310(18) 168 y
C45 H45 Cg1 4_576 0.95 2.90 3.7470(18) 149 y

loop_
_geom_torsion_atom_site_label_1
_geom_torsion_atom_site_label_2
_geom_torsion_atom_site_label_3
_geom_torsion_atom_site_label_4
_geom_torsion
C6 N1 C2 C3 -60.96(15)
C11 N1 C2 C3 175.17(12)
N1 C2 C3 N4 57.23(15)
C2 C3 N4 C47 133.38(15)
C2 C3 N4 C5 -55.00(16)
C47 N4 C5 C6 -133.39(14)
C3 N4 C5 C6 54.54(16)
C11 N1 C6 C5 -175.10(11)
C2 N1 C6 C5 60.95(15)
N4 C5 C6 N1 -56.63(15)
C6 N1 C11 C15 71.31(15)
C2 N1 C11 C15 -165.70(12)
C7A O11 C12 O13 10.19(17)
O11 C12 O13 C3A -9.99(17)
C12 O13 C3A C14 -175.37(15)
C12 O13 C3A C7A 5.95(17)
O13 C3A C14 C15 -178.36(14)
C7A C3A C14 C15 0.2(2)
C3A C14 C15 C16 -0.9(2)
C3A C14 C15 C11 176.73(13)
N1 C11 C15 C16 -138.33(14)
N1 C11 C15 C14 44.02(18)
C14 C15 C16 C17 1.1(2)
C11 C15 C16 C17 -176.55(14)
C15 C16 C17 C7A -0.4(2)
C16 C17 C7A O11 178.28(14)
C16 C17 C7A C3A -0.4(2)
C12 O11 C7A C17 174.64(16)
C12 O11 C7A C3A -6.53(16)
C14 C3A C7A C17 0.5(2)
O13 C3A C7A C17 179.30(14)
C14 C3A C7A O11 -178.38(13)
O13 C3A C7A O11 0.39(17)
C3 N4 C47 O47 171.03(16)
C5 N4 C47 O47 0.0(2)
C3 N4 C47 C41 -8.9(2)
C5 N4 C47 C41 -179.92(13)
O47 C47 C41 C46 -56.5(2)
N4 C47 C41 C46 123.39(16)
O47 C47 C41 C42 116.97(17)
N4 C47 C41 C42 -63.11(19)
C46 C41 C42 C43 1.1(2)
C47 C41 C42 C43 -172.33(13)
C41 C42 C43 F43 178.02(14)
C41 C42 C43 C44 -1.7(2)
F43 C43 C44 C45 -178.92(14)
C42 C43 C44 C45 0.8(2)
C43 C44 C45 C46 0.7(2)
C44 C45 C46 C41 -1.3(2)
C42 C41 C46 C45 0.4(2)
C47 C41 C46 C45 174.01(13)

_cod_database_fobs_code 2242803
